data_1564740
loop_
_publ_author_name
'Duan, Xinde'
'Ren, Shuangshuang'
'Ge, Fayuan'
'Zhu, Xukun'
'Zhang, Mingdao'
'Zheng, Hegen'

_publ_section_title
;
 MOF-derived CoNi,CoO,NiO@N-C bifunctional oxygen electrocatalysts for
 liquid and all-solid-state Zn-air batteries.
;
_journal_issue 41
_journal_name_full Nanoscale
_journal_page_first 17655
_journal_page_last 17662
_journal_paper_doi 10.1039/d1nr04537g
_journal_volume 13
_journal_year 2021
_chemical_formula_sum 'C50 H44 Co N4 O22'
_chemical_formula_weight 1111.82
_space_group_crystal_system monoclinic
_space_group_IT_number 14
_space_group_name_Hall '-P 2yn'
_space_group_name_H-M_alt 'P 1 21/n 1'
_atom_sites_solution_hydrogens mixed
_audit_creation_method SHELXL-2018/3
_audit_update_record
;
2020-12-30 deposited with the CCDC.	2021-09-27 downloaded from the CCDC.
;
_cell_angle_alpha 90
_cell_angle_beta 101.831(2)
_cell_angle_gamma 90
_cell_formula_units_Z 2
_cell_length_a 11.7612(6)
_cell_length_b 13.5991(7)
_cell_length_c 14.6943(7)
_cell_measurement_reflns_used 9194
_cell_measurement_temperature 296.15
_cell_measurement_theta_max 27.51
_cell_measurement_theta_min 2.32
_cell_volume 2300.3(2)
_computing_structure_refinement 'SHELXL-2018/3 (Sheldrick, 2018)'
_computing_structure_solution 'SHELXT 2014/4 (Sheldrick, 2014)'
_diffrn_ambient_temperature 296(2)
_diffrn_measured_fraction_theta_full 0.998
_diffrn_measured_fraction_theta_max 0.994
_diffrn_measurement_device_type 'Bruker APEX-II CCD'
_diffrn_measurement_method '\f and \w scans'
_diffrn_radiation_type MoK\a
_diffrn_radiation_wavelength 0.71073
_diffrn_reflns_av_R_equivalents 0.0355
_diffrn_reflns_av_unetI/netI 0.0337
_diffrn_reflns_Laue_measured_fraction_full 0.998
_diffrn_reflns_Laue_measured_fraction_max 0.994
_diffrn_reflns_limit_h_max 11
_diffrn_reflns_limit_h_min -15
_diffrn_reflns_limit_k_max 17
_diffrn_reflns_limit_k_min -17
_diffrn_reflns_limit_l_max 19
_diffrn_reflns_limit_l_min -19
_diffrn_reflns_number 19744
_diffrn_reflns_point_group_measured_fraction_full 0.998
_diffrn_reflns_point_group_measured_fraction_max 0.994
_diffrn_reflns_theta_full 25.242
_diffrn_reflns_theta_max 27.547
_diffrn_reflns_theta_min 2.061
_exptl_absorpt_coefficient_mu 0.470
_exptl_absorpt_correction_T_max 0.7456
_exptl_absorpt_correction_T_min 0.6353
_exptl_absorpt_correction_type multi-scan
_exptl_absorpt_process_details
;
SADABS-2014/5 (Bruker,2014/5) was used for absorption correction.
wR2(int) was 0.0987 before and 0.0491 after correction.
The Ratio of minimum to maximum transmission is 0.8521.
The \l/2 correction factor is 0.00150.
;
_exptl_crystal_density_diffrn 1.605
_exptl_crystal_description BLOCK
_exptl_crystal_F_000 1150
_exptl_crystal_size_max 0.240
_exptl_crystal_size_mid 0.160
_exptl_crystal_size_min 0.100
_refine_diff_density_max 0.361
_refine_diff_density_min -0.513
_refine_diff_density_rms 0.061
_refine_ls_extinction_method none
_refine_ls_goodness_of_fit_ref 1.027
_refine_ls_hydrogen_treatment mixed
_refine_ls_matrix_type full
_refine_ls_number_parameters 372
_refine_ls_number_reflns 5270
_refine_ls_number_restraints 8
_refine_ls_restrained_S_all 1.026
_refine_ls_R_factor_all 0.0495
_refine_ls_R_factor_gt 0.0375
_refine_ls_shift/su_max 0.000
_refine_ls_shift/su_mean 0.000
_refine_ls_structure_factor_coef Fsqd
_refine_ls_weighting_details 'w=1/[\s^2^(Fo^2^)+(0.0394P)^2^+1.9545P] where P=(Fo^2^+2Fc^2^)/3'
_refine_ls_weighting_scheme calc
_refine_ls_wR_factor_gt 0.0876
_refine_ls_wR_factor_ref 0.0935
_reflns_Friedel_coverage 0.000
_reflns_number_gt 4384
_reflns_number_total 5270
_reflns_threshold_expression 'I > 2\s(I)'
_cod_data_source_file d1nr04537g2.cif
_cod_data_source_block 1_a
_cod_depositor_comments
;
The following automatic conversions were performed:

data item '_exptl_absorpt_correction_type' value 'MULTI-SCAN' was
changed to 'multi-scan' in accordance with the
/home/data/users/saulius/crontab/automatic-downloads/rss-feeds/RSC/lib/dictionaries/cif_core.dic
dictionary named 'cif_core.dic' version 2.4.2 last updated on
2011-04-26.

Automatic conversion script
Id: cif_fix_values 7556 2019-12-06 15:28:31Z antanas 

 Adding full bibliography for 1564740.cif.
;
_cod_original_sg_symbol_H-M 'P 21/n'
_cod_database_code 1564740
_shelx_shelxl_version_number 2018/3
_shelx_space_group_comment
;
The symmetry employed for this shelxl refinement is uniquely defined
by the following loop, which should always be used as a source of
symmetry information in preference to the above space-group names.
They are only intended as comments.
;
_shelx_estimated_absorpt_t_min 0.896
_shelx_estimated_absorpt_t_max 0.955

loop_
_space_group_symop_operation_xyz
'x, y, z'
'-x+1/2, y+1/2, -z+1/2'
'-x, -y, -z'
'x-1/2, -y-1/2, z-1/2'

loop_
_atom_site_label
_atom_site_type_symbol
_atom_site_fract_x
_atom_site_fract_y
_atom_site_fract_z
_atom_site_U_iso_or_equiv
_atom_site_adp_type
_atom_site_occupancy
_atom_site_site_symmetry_order
_atom_site_calc_flag
_atom_site_refinement_flags_posn
_atom_site_refinement_flags_adp
_atom_site_refinement_flags_occupancy
_atom_site_disorder_assembly
_atom_site_disorder_group
Co1 Co 0.500000 0.500000 0.000000 0.01099(9) Uani 1 2 d S . P . .
O9 O 0.82285(11) 0.04608(9) 0.47471(9) 0.0161(3) Uani 1 1 d . . . . .
O1 O 0.47670(12) 0.50912(10) 0.13913(9) 0.0190(3) Uani 1 1 d . . . . .
O8 O 0.71119(11) 0.05378(10) 0.60431(9) 0.0187(3) Uani 1 1 d D . . . .
O3 O 0.44969(13) 0.64662(10) 0.37044(9) 0.0217(3) Uani 1 1 d D . . . .
O10 O 0.76791(11) 0.14269(10) 0.35043(9) 0.0210(3) Uani 1 1 d . . . . .
O5 O 0.27936(13) 0.51593(10) 0.56035(9) 0.0236(3) Uani 1 1 d D . . . .
O7 O 0.58742(13) 0.06584(12) 0.72781(9) 0.0271(3) Uani 1 1 d D . . . .
N1 N 0.44638(13) 0.64275(11) -0.03184(10) 0.0146(3) Uani 1 1 d . . . . .
O11 O 0.22473(15) 0.64564(12) 0.67685(11) 0.0338(4) Uani 1 1 d D . . . .
O2 O 0.59234(13) 0.59471(12) 0.25020(10) 0.0305(4) Uani 1 1 d D . . . .
O6 O 0.40690(13) 0.11466(13) 0.68555(10) 0.0331(4) Uani 1 1 d . . . . .
O4 O 0.34401(15) 0.65376(11) 0.50657(10) 0.0320(4) Uani 1 1 d . . . . .
N2 N 0.44104(14) 0.80397(11) -0.04299(10) 0.0163(3) Uani 1 1 d . . . . .
C16 C 0.63731(15) 0.11914(12) 0.45128(12) 0.0129(3) Uani 1 1 d . . . . .
C17 C 0.54588(15) 0.16314(12) 0.38984(12) 0.0137(3) Uani 1 1 d . . . . .
H17 H 0.556234 0.179770 0.330685 0.016 Uiso 1 1 calc R U . . .
C8 C 0.50738(16) 0.53477(13) 0.22029(12) 0.0156(4) Uani 1 1 d . . . . .
C20 C 0.49441(16) 0.72564(13) 0.00288(13) 0.0165(4) Uani 1 1 d . . . . .
H20 H 0.557262 0.729562 0.052796 0.020 Uiso 1 1 calc R U . . .
C12 C 0.43936(15) 0.18334(12) 0.41325(12) 0.0132(3) Uani 1 1 d . . . . .
C5 C 0.41908(15) 0.39444(13) 0.28512(12) 0.0146(3) Uani 1 1 d . . . . .
H5A H 0.434882 0.358798 0.235138 0.018 Uiso 1 1 calc R U . . .
C7 C 0.34083(15) 0.40361(13) 0.42133(12) 0.0148(3) Uani 1 1 d . . . . .
H7A H 0.306001 0.373848 0.465642 0.018 Uiso 1 1 calc R U . . .
C6 C 0.36697(15) 0.34638(12) 0.34952(12) 0.0128(3) Uani 1 1 d . . . . .
C15 C 0.62380(15) 0.09547(12) 0.54153(12) 0.0135(3) Uani 1 1 d . . . . .
C19 C 0.75010(15) 0.10121(13) 0.42256(12) 0.0146(3) Uani 1 1 d . . . . .
C23 C 0.47063(16) 0.90446(13) -0.02172(13) 0.0162(4) Uani 1 1 d . . . . .
C2 C 0.36523(15) 0.50398(13) 0.42881(12) 0.0152(3) Uani 1 1 d . . . . .
C4 C 0.44858(15) 0.49383(13) 0.29244(12) 0.0147(3) Uani 1 1 d . . . . .
C14 C 0.51887(16) 0.11756(13) 0.56812(12) 0.0146(3) Uani 1 1 d . . . . .
C3 C 0.42255(16) 0.55030(13) 0.36517(12) 0.0152(4) Uani 1 1 d . . . . .
C25 C 0.52123(17) 1.06357(13) -0.06891(13) 0.0184(4) Uani 1 1 d . . . . .
H25 H 0.535699 1.106637 -0.114371 0.022 Uiso 1 1 calc R U . . .
C9 C 0.34168(15) 0.23502(13) 0.34352(12) 0.0137(3) Uani 1 1 d . . . . .
C13 C 0.42832(15) 0.16004(13) 0.50327(12) 0.0152(4) Uani 1 1 d . . . . .
H13 H 0.358323 0.173147 0.520961 0.018 Uiso 1 1 calc R U . . .
C18 C 0.49895(17) 0.09936(14) 0.66396(13) 0.0196(4) Uani 1 1 d . . . . .
C1 C 0.32913(17) 0.56440(14) 0.50182(13) 0.0191(4) Uani 1 1 d . . . . .
C22 C 0.35288(19) 0.76858(14) -0.11162(14) 0.0258(4) Uani 1 1 d . . . . .
H22 H 0.300783 0.805289 -0.154599 0.031 Uiso 1 1 calc R U . . .
C24 C 0.49124(17) 0.96663(14) -0.09101(13) 0.0188(4) Uani 1 1 d . . . . .
H24 H 0.485092 0.943767 -0.151468 0.023 Uiso 1 1 calc R U . . .
C11 C 0.33687(17) 0.19624(13) 0.24431(13) 0.0189(4) Uani 1 1 d . . . . .
H11A H 0.410998 0.205708 0.227860 0.028 Uiso 1 1 calc R U . . .
H11B H 0.278375 0.231404 0.201407 0.028 Uiso 1 1 calc R U . . .
H11C H 0.318229 0.127433 0.241837 0.028 Uiso 1 1 calc R U . . .
C10 C 0.22225(16) 0.21387(14) 0.36590(13) 0.0185(4) Uani 1 1 d . . . . .
H10A H 0.209648 0.144126 0.365890 0.028 Uiso 1 1 calc R U . . .
H10B H 0.162921 0.244118 0.319774 0.028 Uiso 1 1 calc R U . . .
H10C H 0.219452 0.240139 0.426041 0.028 Uiso 1 1 calc R U . . .
C21 C 0.35754(18) 0.66947(14) -0.10375(14) 0.0238(4) Uani 1 1 d . . . . .
H21 H 0.307966 0.625907 -0.141416 0.029 Uiso 1 1 calc R U . . .
H3 H 0.427(2) 0.6677(18) 0.4177(12) 0.036 Uiso 1 1 d D U . . .
H5 H 0.262(2) 0.5555(15) 0.6003(13) 0.036 Uiso 1 1 d D U . . .
H8 H 0.7622(17) 0.0428(19) 0.5720(15) 0.036 Uiso 1 1 d D U . . .
H7 H 0.6453(15) 0.0582(19) 0.7020(16) 0.036 Uiso 1 1 d D U . . .
H2 H 0.6326(19) 0.6093(18) 0.2096(13) 0.036 Uiso 1 1 d D U . . .
H11D H 0.1799(18) 0.6401(16) 0.7150(14) 0.036 Uiso 1 1 d D U . . .
H11E H 0.242(2) 0.7057(9) 0.6721(16) 0.036 Uiso 1 1 d D U . . .

loop_
_atom_site_aniso_label
_atom_site_aniso_U_11
_atom_site_aniso_U_22
_atom_site_aniso_U_33
_atom_site_aniso_U_23
_atom_site_aniso_U_13
_atom_site_aniso_U_12
Co1 0.01240(17) 0.00928(16) 0.01172(16) -0.00056(12) 0.00342(12) -0.00134(12)
O9 0.0128(6) 0.0172(6) 0.0186(6) 0.0023(5) 0.0035(5) 0.0041(5)
O1 0.0221(7) 0.0219(7) 0.0143(6) -0.0009(5) 0.0066(5) -0.0026(5)
O8 0.0153(6) 0.0257(7) 0.0155(6) 0.0058(5) 0.0044(5) 0.0073(5)
O3 0.0314(8) 0.0151(6) 0.0214(7) -0.0034(5) 0.0121(6) -0.0056(6)
O10 0.0187(7) 0.0276(7) 0.0194(6) 0.0073(6) 0.0101(5) 0.0078(6)
O5 0.0301(8) 0.0248(8) 0.0198(7) -0.0045(6) 0.0141(6) -0.0030(6)
O7 0.0235(8) 0.0432(9) 0.0159(7) 0.0071(6) 0.0069(6) 0.0082(7)
N1 0.0150(7) 0.0119(7) 0.0165(7) -0.0001(6) 0.0024(6) 0.0000(6)
O11 0.0494(10) 0.0302(8) 0.0289(8) -0.0084(7) 0.0250(7) -0.0098(7)
O2 0.0318(8) 0.0446(9) 0.0182(7) -0.0066(6) 0.0126(6) -0.0231(7)
O6 0.0223(8) 0.0596(11) 0.0203(7) 0.0075(7) 0.0112(6) 0.0096(7)
O4 0.0479(10) 0.0209(8) 0.0332(8) -0.0093(6) 0.0227(7) -0.0077(7)
N2 0.0198(8) 0.0110(7) 0.0178(7) 0.0005(6) 0.0033(6) 0.0002(6)
C16 0.0126(8) 0.0107(8) 0.0163(8) -0.0012(6) 0.0047(7) 0.0002(6)
C17 0.0156(9) 0.0126(8) 0.0134(8) 0.0003(6) 0.0043(7) 0.0005(6)
C8 0.0178(9) 0.0143(8) 0.0150(8) -0.0001(7) 0.0043(7) 0.0005(7)
C20 0.0171(9) 0.0131(8) 0.0191(8) 0.0008(7) 0.0032(7) 0.0010(7)
C12 0.0129(8) 0.0096(8) 0.0166(8) -0.0002(6) 0.0017(7) -0.0002(6)
C5 0.0137(8) 0.0175(9) 0.0126(8) -0.0015(7) 0.0024(7) 0.0021(7)
C7 0.0130(8) 0.0179(9) 0.0136(8) 0.0034(7) 0.0031(7) 0.0001(7)
C6 0.0112(8) 0.0129(8) 0.0134(8) 0.0015(6) 0.0008(7) 0.0004(6)
C15 0.0141(8) 0.0117(8) 0.0141(8) -0.0004(6) 0.0014(7) -0.0002(6)
C19 0.0135(8) 0.0146(8) 0.0157(8) -0.0027(7) 0.0033(7) 0.0004(7)
C23 0.0177(9) 0.0099(8) 0.0211(9) -0.0001(7) 0.0041(7) -0.0002(7)
C2 0.0153(8) 0.0166(8) 0.0138(8) -0.0018(7) 0.0034(7) 0.0004(7)
C4 0.0126(8) 0.0185(9) 0.0129(8) 0.0023(7) 0.0023(7) -0.0018(7)
C14 0.0164(9) 0.0148(8) 0.0132(8) -0.0002(7) 0.0046(7) -0.0001(7)
C3 0.0157(9) 0.0153(9) 0.0135(8) 0.0013(7) 0.0009(7) -0.0009(7)
C25 0.0250(10) 0.0130(8) 0.0184(9) 0.0036(7) 0.0073(8) 0.0000(7)
C9 0.0122(8) 0.0128(8) 0.0158(8) 0.0012(6) 0.0023(7) 0.0009(6)
C13 0.0138(8) 0.0150(8) 0.0180(8) -0.0007(7) 0.0061(7) 0.0004(7)
C18 0.0207(10) 0.0227(10) 0.0157(9) 0.0014(7) 0.0045(8) 0.0001(7)
C1 0.0188(9) 0.0229(10) 0.0163(9) -0.0022(7) 0.0047(7) -0.0013(7)
C22 0.0285(11) 0.0177(10) 0.0252(10) 0.0025(8) -0.0086(9) 0.0012(8)
C24 0.0258(10) 0.0145(8) 0.0172(8) -0.0017(7) 0.0068(8) 0.0010(7)
C11 0.0202(9) 0.0162(9) 0.0178(9) -0.0012(7) -0.0019(8) 0.0012(7)
C10 0.0128(9) 0.0165(9) 0.0257(9) 0.0036(7) 0.0027(8) -0.0002(7)
C21 0.0245(10) 0.0182(10) 0.0249(10) -0.0009(8) -0.0044(8) -0.0033(8)

loop_
_atom_type_symbol
_atom_type_description
_atom_type_scat_dispersion_real
_atom_type_scat_dispersion_imag
_atom_type_scat_source
C C 0.0033 0.0016 'International Tables Vol C Tables 4.2.6.8 and 6.1.1.4'
H H 0.0000 0.0000 'International Tables Vol C Tables 4.2.6.8 and 6.1.1.4'
Co Co 0.3494 0.9721 'International Tables Vol C Tables 4.2.6.8 and 6.1.1.4'
N N 0.0061 0.0033 'International Tables Vol C Tables 4.2.6.8 and 6.1.1.4'
O O 0.0106 0.0060 'International Tables Vol C Tables 4.2.6.8 and 6.1.1.4'

loop_
_geom_angle_atom_site_label_1
_geom_angle_atom_site_label_2
_geom_angle_atom_site_label_3
_geom_angle
_geom_angle_site_symmetry_1
_geom_angle_site_symmetry_3
_geom_angle_publ_flag
N1 Co1 N1 180.0 3_665 . ?
N1 Co1 O1 93.99(5) 3_665 3_665 ?
N1 Co1 O1 86.01(5) . 3_665 ?
N1 Co1 O1 86.01(5) 3_665 . ?
N1 Co1 O1 93.99(5) . . ?
O1 Co1 O1 180.0 3_665 . ?
N1 Co1 O9 90.30(5) 3_665 4_565 ?
N1 Co1 O9 89.70(5) . 4_565 ?
O1 Co1 O9 97.44(5) 3_665 4_565 ?
O1 Co1 O9 82.56(5) . 4_565 ?
N1 Co1 O9 89.70(5) 3_665 2_655 ?
N1 Co1 O9 90.30(5) . 2_655 ?
O1 Co1 O9 82.56(5) 3_665 2_655 ?
O1 Co1 O9 97.44(5) . 2_655 ?
O9 Co1 O9 180.00(6) 4_565 2_655 ?
C19 O9 Co1 142.32(12) . 2_645 ?
C8 O1 Co1 152.29(13) . . ?
C15 O8 H8 102.5(17) . . ?
C3 O3 H3 105.4(18) . . ?
C1 O5 H5 109.6(18) . . ?
C18 O7 H7 108.0(17) . . ?
C20 N1 C21 105.66(15) . . ?
C20 N1 Co1 129.09(12) . . ?
C21 N1 Co1 124.87(12) . . ?
H11D O11 H11E 109.5(14) . . ?
C8 O2 H2 114.1(17) . . ?
C20 N2 C22 107.11(15) . . ?
C20 N2 C23 125.45(15) . . ?
C22 N2 C23 127.42(16) . . ?
C17 C16 C15 119.32(16) . . ?
C17 C16 C19 120.06(16) . . ?
C15 C16 C19 120.57(16) . . ?
C16 C17 C12 122.67(16) . . ?
C16 C17 H17 118.7 . . ?
C12 C17 H17 118.7 . . ?
O1 C8 O2 124.27(17) . . ?
O1 C8 C4 120.04(17) . . ?
O2 C8 C4 115.66(15) . . ?
N1 C20 N2 111.40(16) . . ?
N1 C20 H20 124.3 . . ?
N2 C20 H20 124.3 . . ?
C13 C12 C17 116.98(16) . . ?
C13 C12 C9 122.20(16) . . ?
C17 C12 C9 120.71(15) . . ?
C6 C5 C4 122.70(16) . . ?
C6 C5 H5A 118.7 . . ?
C4 C5 H5A 118.7 . . ?
C2 C7 C6 122.14(16) . . ?
C2 C7 H7A 118.9 . . ?
C6 C7 H7A 118.9 . . ?
C5 C6 C7 116.64(16) . . ?
C5 C6 C9 121.93(15) . . ?
C7 C6 C9 121.41(15) . . ?
O8 C15 C14 119.20(15) . . ?
O8 C15 C16 121.41(16) . . ?
C14 C15 C16 119.38(16) . . ?
O10 C19 O9 124.49(16) . . ?
O10 C19 C16 118.50(16) . . ?
O9 C19 C16 116.99(15) . . ?
C24 C23 C25 121.87(17) . 3_675 ?
C24 C23 N2 119.69(16) . . ?
C25 C23 N2 118.44(16) 3_675 . ?
C7 C2 C3 120.27(16) . . ?
C7 C2 C1 121.02(16) . . ?
C3 C2 C1 118.70(16) . . ?
C5 C4 C3 120.06(16) . . ?
C5 C4 C8 116.91(16) . . ?
C3 C4 C8 123.03(16) . . ?
C13 C14 C15 119.29(16) . . ?
C13 C14 C18 117.73(16) . . ?
C15 C14 C18 122.97(16) . . ?
O3 C3 C4 119.42(16) . . ?
O3 C3 C2 122.46(16) . . ?
C4 C3 C2 118.09(16) . . ?
C23 C25 C24 119.20(17) 3_675 . ?
C23 C25 H25 120.4 3_675 . ?
C24 C25 H25 120.4 . . ?
C10 C9 C11 106.33(15) . . ?
C10 C9 C6 110.25(14) . . ?
C11 C9 C6 111.07(14) . . ?
C10 C9 C12 111.23(14) . . ?
C11 C9 C12 110.51(14) . . ?
C6 C9 C12 107.50(14) . . ?
C12 C13 C14 122.32(16) . . ?
C12 C13 H13 118.8 . . ?
C14 C13 H13 118.8 . . ?
O6 C18 O7 119.17(17) . . ?
O6 C18 C14 122.78(17) . . ?
O7 C18 C14 118.04(16) . . ?
O4 C1 O5 122.50(17) . . ?
O4 C1 C2 122.12(17) . . ?
O5 C1 C2 115.38(17) . . ?
C21 C22 N2 105.93(17) . . ?
C21 C22 H22 127.0 . . ?
N2 C22 H22 127.0 . . ?
C23 C24 C25 118.93(17) . . ?
C23 C24 H24 120.5 . . ?
C25 C24 H24 120.5 . . ?
C9 C11 H11A 109.5 . . ?
C9 C11 H11B 109.5 . . ?
H11A C11 H11B 109.5 . . ?
C9 C11 H11C 109.5 . . ?
H11A C11 H11C 109.5 . . ?
H11B C11 H11C 109.5 . . ?
C9 C10 H10A 109.5 . . ?
C9 C10 H10B 109.5 . . ?
H10A C10 H10B 109.5 . . ?
C9 C10 H10C 109.5 . . ?
H10A C10 H10C 109.5 . . ?
H10B C10 H10C 109.5 . . ?
C22 C21 N1 109.90(17) . . ?
C22 C21 H21 125.1 . . ?
N1 C21 H21 125.1 . . ?

loop_
_geom_bond_atom_site_label_1
_geom_bond_atom_site_label_2
_geom_bond_distance
_geom_bond_site_symmetry_2
_geom_bond_publ_flag
Co1 N1 2.0649(15) 3_665 ?
Co1 N1 2.0650(14) . ?
Co1 O1 2.1212(12) 3_665 ?
Co1 O1 2.1212(12) . ?
Co1 O9 2.1341(12) 4_565 ?
Co1 O9 2.1341(12) 2_655 ?
O9 C19 1.270(2) . ?
O1 C8 1.224(2) . ?
O8 C15 1.356(2) . ?
O8 H8 0.851(10) . ?
O3 C3 1.347(2) . ?
O3 H3 0.845(10) . ?
O10 C19 1.256(2) . ?
O5 C1 1.313(2) . ?
O5 H5 0.850(10) . ?
O7 C18 1.331(2) . ?
O7 H7 0.850(10) . ?
N1 C20 1.316(2) . ?
N1 C21 1.374(2) . ?
O11 H11D 0.848(9) . ?
O11 H11E 0.849(9) . ?
O2 C8 1.295(2) . ?
O2 H2 0.858(10) . ?
O6 C18 1.207(2) . ?
O4 C1 1.228(2) . ?
N2 C20 1.345(2) . ?
N2 C22 1.376(2) . ?
N2 C23 1.429(2) . ?
C16 C17 1.390(2) . ?
C16 C15 1.405(2) . ?
C16 C19 1.492(2) . ?
C17 C12 1.393(2) . ?
C17 H17 0.9300 . ?
C8 C4 1.488(2) . ?
C20 H20 0.9300 . ?
C12 C13 1.392(2) . ?
C12 C9 1.543(2) . ?
C5 C6 1.392(2) . ?
C5 C4 1.394(3) . ?
C5 H5A 0.9300 . ?
C7 C2 1.395(3) . ?
C7 C6 1.395(2) . ?
C7 H7A 0.9300 . ?
C6 C9 1.542(2) . ?
C15 C14 1.401(2) . ?
C23 C24 1.383(3) . ?
C23 C25 1.385(3) 3_675 ?
C2 C3 1.409(2) . ?
C2 C1 1.481(2) . ?
C4 C3 1.400(2) . ?
C14 C13 1.400(2) . ?
C14 C18 1.495(2) . ?
C25 C24 1.386(3) . ?
C25 H25 0.9300 . ?
C9 C10 1.534(2) . ?
C9 C11 1.540(2) . ?
C13 H13 0.9300 . ?
C22 C21 1.353(3) . ?
C22 H22 0.9300 . ?
C24 H24 0.9300 . ?
C11 H11A 0.9600 . ?
C11 H11B 0.9600 . ?
C11 H11C 0.9600 . ?
C10 H10A 0.9600 . ?
C10 H10B 0.9600 . ?
C10 H10C 0.9600 . ?
C21 H21 0.9300 . ?

loop_
_geom_torsion_atom_site_label_1
_geom_torsion_atom_site_label_2
_geom_torsion_atom_site_label_3
_geom_torsion_atom_site_label_4
_geom_torsion
_geom_torsion_site_symmetry_1
_geom_torsion_site_symmetry_2
_geom_torsion_site_symmetry_3
_geom_torsion_site_symmetry_4
_geom_torsion_publ_flag
C15 C16 C17 C12 -1.3(3) . . . . ?
C19 C16 C17 C12 -178.81(16) . . . . ?
Co1 O1 C8 O2 10.5(4) . . . . ?
Co1 O1 C8 C4 -167.24(19) . . . . ?
C21 N1 C20 N2 0.0(2) . . . . ?
Co1 N1 C20 N2 173.04(12) . . . . ?
C22 N2 C20 N1 0.0(2) . . . . ?
C23 N2 C20 N1 178.87(16) . . . . ?
C16 C17 C12 C13 1.8(3) . . . . ?
C16 C17 C12 C9 178.23(16) . . . . ?
C4 C5 C6 C7 2.4(3) . . . . ?
C4 C5 C6 C9 -176.25(16) . . . . ?
C2 C7 C6 C5 0.0(3) . . . . ?
C2 C7 C6 C9 178.70(16) . . . . ?
C17 C16 C15 O8 -179.03(16) . . . . ?
C19 C16 C15 O8 -1.6(3) . . . . ?
C17 C16 C15 C14 -0.6(3) . . . . ?
C19 C16 C15 C14 176.85(16) . . . . ?
Co1 O9 C19 O10 10.7(3) 2_645 . . . ?
Co1 O9 C19 C16 -167.76(13) 2_645 . . . ?
C17 C16 C19 O10 13.3(2) . . . . ?
C15 C16 C19 O10 -164.12(16) . . . . ?
C17 C16 C19 O9 -168.14(16) . . . . ?
C15 C16 C19 O9 14.4(2) . . . . ?
C20 N2 C23 C24 127.6(2) . . . . ?
C22 N2 C23 C24 -53.8(3) . . . . ?
C20 N2 C23 C25 -51.8(3) . . . 3_675 ?
C22 N2 C23 C25 126.7(2) . . . 3_675 ?
C6 C7 C2 C3 -2.8(3) . . . . ?
C6 C7 C2 C1 175.66(16) . . . . ?
C6 C5 C4 C3 -2.1(3) . . . . ?
C6 C5 C4 C8 178.03(16) . . . . ?
O1 C8 C4 C5 39.3(3) . . . . ?
O2 C8 C4 C5 -138.63(18) . . . . ?
O1 C8 C4 C3 -140.56(19) . . . . ?
O2 C8 C4 C3 41.5(3) . . . . ?
O8 C15 C14 C13 -179.61(16) . . . . ?
C16 C15 C14 C13 2.0(3) . . . . ?
O8 C15 C14 C18 1.4(3) . . . . ?
C16 C15 C14 C18 -177.02(16) . . . . ?
C5 C4 C3 O3 -178.83(16) . . . . ?
C8 C4 C3 O3 1.1(3) . . . . ?
C5 C4 C3 C2 -0.7(3) . . . . ?
C8 C4 C3 C2 179.15(16) . . . . ?
C7 C2 C3 O3 -178.89(17) . . . . ?
C1 C2 C3 O3 2.6(3) . . . . ?
C7 C2 C3 C4 3.1(3) . . . . ?
C1 C2 C3 C4 -175.40(16) . . . . ?
C5 C6 C9 C10 -139.02(17) . . . . ?
C7 C6 C9 C10 42.4(2) . . . . ?
C5 C6 C9 C11 -21.4(2) . . . . ?
C7 C6 C9 C11 159.99(16) . . . . ?
C5 C6 C9 C12 99.58(19) . . . . ?
C7 C6 C9 C12 -79.0(2) . . . . ?
C13 C12 C9 C10 -26.3(2) . . . . ?
C17 C12 C9 C10 157.52(16) . . . . ?
C13 C12 C9 C11 -144.13(17) . . . . ?
C17 C12 C9 C11 39.7(2) . . . . ?
C13 C12 C9 C6 94.51(19) . . . . ?
C17 C12 C9 C6 -81.70(19) . . . . ?
C17 C12 C13 C14 -0.4(3) . . . . ?
C9 C12 C13 C14 -176.78(16) . . . . ?
C15 C14 C13 C12 -1.4(3) . . . . ?
C18 C14 C13 C12 177.60(16) . . . . ?
C13 C14 C18 O6 4.2(3) . . . . ?
C15 C14 C18 O6 -176.82(19) . . . . ?
C13 C14 C18 O7 -175.10(17) . . . . ?
C15 C14 C18 O7 3.9(3) . . . . ?
C7 C2 C1 O4 -175.93(19) . . . . ?
C3 C2 C1 O4 2.5(3) . . . . ?
C7 C2 C1 O5 3.5(3) . . . . ?
C3 C2 C1 O5 -178.03(16) . . . . ?
C20 N2 C22 C21 -0.1(2) . . . . ?
C23 N2 C22 C21 -178.86(18) . . . . ?
C25 C23 C24 C25 0.2(3) 3_675 . . . ?
N2 C23 C24 C25 -179.22(17) . . . . ?
C23 C25 C24 C23 -0.2(3) 3_675 . . . ?
N2 C22 C21 N1 0.1(2) . . . . ?
C20 N1 C21 C22 0.0(2) . . . . ?
Co1 N1 C21 C22 -173.46(14) . . . . ?
